data_1525367
loop_
_publ_author_name
'Sysa, L.V.'
'Akhmad, B.'
'Kal'ichak, Ya.M.'
'Baranyak, V.M.'

_publ_section_title
;
 Crystal structures of TR Cu5.1 In6.9 (TR= Y, Ce, Pr, Nd, Sm, Gd, Tb, Dy,
 Ho, Er, Tm, Yb)
;
_journal_name_full Kristallografiya
_journal_page_first 744
_journal_page_last 745
_journal_volume 34
_journal_year 1989
_chemical_formula_sum 'Cu5.1 Er In6.9'
_space_group_IT_number 139
_symmetry_space_group_name_Hall '-I 4 2'
_symmetry_space_group_name_H-M 'I 4/m m m'
_cell_angle_alpha 90
_cell_angle_beta 90
_cell_angle_gamma 90
_cell_formula_units_Z 2
_cell_length_a 9.152
_cell_length_b 9.152
_cell_length_c 5.39
_cell_volume 451.462
_citation_journal_id_ASTM KRISAJ
_cod_data_source_file Sysa_KRISAJ_1989_1407.cif
_cod_data_source_block Cu5.1Er1In6.9
_cod_original_cell_volume 451.4616
_cod_original_formula_sum 'Cu5.1 Er1 In6.9'
_cod_database_code 1525367

loop_
_symmetry_equiv_pos_as_xyz
x,y,z
-y,x,z
-x,-y,z
y,-x,z
x,-y,-z
y,x,-z
-x,y,-z
-y,-x,-z
-x,-y,-z
y,-x,-z
x,y,-z
-y,x,-z
-x,y,z
-y,-x,z
x,-y,z
y,x,z
x+1/2,y+1/2,z+1/2
-y+1/2,x+1/2,z+1/2
-x+1/2,-y+1/2,z+1/2
y+1/2,-x+1/2,z+1/2
x+1/2,-y+1/2,-z+1/2
y+1/2,x+1/2,-z+1/2
-x+1/2,y+1/2,-z+1/2
-y+1/2,-x+1/2,-z+1/2
-x+1/2,-y+1/2,-z+1/2
y+1/2,-x+1/2,-z+1/2
x+1/2,y+1/2,-z+1/2
-y+1/2,x+1/2,-z+1/2
-x+1/2,y+1/2,z+1/2
-y+1/2,-x+1/2,z+1/2
x+1/2,-y+1/2,z+1/2
y+1/2,x+1/2,z+1/2

loop_
_atom_site_label
_atom_site_type_symbol
_atom_site_fract_x
_atom_site_fract_y
_atom_site_fract_z
_atom_site_occupancy
_atom_site_U_iso_or_equiv
In1 In 0.25 0.25 0.25 0.15 0.0
Er1 Er 0 0 0 1 0.0
Cu2 Cu 0.2968 0.5 0 0.422 0.0
Cu1 Cu 0.25 0.25 0.25 0.85 0.0
In2 In 0.2968 0.5 0 0.578 0.0
In3 In 0.3367 0 0 1 0.0
